data_4307120
loop_
_publ_author_name
'Jun Xia'
'Bin Zhao'
'Hong-Sheng Wang'
'Wei Shi'
'Yue Ma'
'Hai-Bin Song'
'Peng Cheng'
'Dai-Zheng Liao'
'Shi-Ping Yan'

_publ_section_title
;
Two- and Three-Dimensional Lanthanide Complexes: Synthesis, Crystal
Structures, and Properties
;
_journal_name_full 'Inorganic Chemistry'
_journal_page_first 3450
_journal_page_last 3458
_journal_paper_doi 10.1021/ic061620p
_journal_volume 46
_journal_year 2007
_chemical_formula_sum 'C10 H9 Dy N4 O10'
_chemical_formula_weight 507.71
_chemical_name_systematic
; 
 ? 
;
_space_group_IT_number 14
_symmetry_cell_setting monoclinic
_symmetry_space_group_name_Hall '-P 2yn'
_symmetry_space_group_name_H-M 'P 1 21/n 1'
_atom_sites_solution_hydrogens geom
_atom_sites_solution_primary direct
_atom_sites_solution_secondary difmap
_audit_creation_method SHELXL-97
_cell_angle_alpha 90.00
_cell_angle_beta 104.968(4)
_cell_angle_gamma 90.00
_cell_formula_units_Z 4
_cell_length_a 10.862(3)
_cell_length_b 9.282(3)
_cell_length_c 14.230(4)
_cell_measurement_reflns_used 2604
_cell_measurement_temperature 293(2)
_cell_measurement_theta_max 27.50
_cell_measurement_theta_min 2.73
_cell_volume 1386.0(7)
_computing_cell_refinement 'Bruker SMART APEX II'
_computing_data_collection 'Bruker SMART APEX II'
_computing_data_reduction 'Bruker SAINT'
_computing_molecular_graphics 'Bruker SHELXTL'
_computing_publication_material 'Bruker SHELXTL'
_computing_structure_refinement 'SHELXL-97 (Sheldrick, 1997)'
_computing_structure_solution 'SHELXS-97 (Sheldrick, 1990)'
_diffrn_ambient_temperature 293(2)
_diffrn_measured_fraction_theta_full 0.996
_diffrn_measured_fraction_theta_max 0.996
_diffrn_measurement_device_type 'APEX II CCD area detector'
_diffrn_measurement_method 'phi and omega scans'
_diffrn_radiation_monochromator graphite
_diffrn_radiation_source 'fine-focus sealed tube'
_diffrn_radiation_type MoK\a
_diffrn_radiation_wavelength 0.71073
_diffrn_reflns_av_R_equivalents 0.0375
_diffrn_reflns_av_sigmaI/netI 0.0407
_diffrn_reflns_limit_h_max 12
_diffrn_reflns_limit_h_min -12
_diffrn_reflns_limit_k_max 10
_diffrn_reflns_limit_k_min -11
_diffrn_reflns_limit_l_max 16
_diffrn_reflns_limit_l_min -13
_diffrn_reflns_number 7324
_diffrn_reflns_theta_full 25.03
_diffrn_reflns_theta_max 25.03
_diffrn_reflns_theta_min 2.12
_exptl_absorpt_coefficient_mu 5.461
_exptl_absorpt_correction_T_max 1.000000
_exptl_absorpt_correction_T_min 0.683443
_exptl_absorpt_correction_type multi-scan
_exptl_absorpt_process_details SADABS
_exptl_crystal_colour COLORLESS
_exptl_crystal_density_diffrn 2.433
_exptl_crystal_density_meas ?
_exptl_crystal_density_method 'not measured'
_exptl_crystal_description BLOCK
_exptl_crystal_F_000 972
_exptl_crystal_size_max 0.26
_exptl_crystal_size_mid 0.22
_exptl_crystal_size_min 0.16
_refine_diff_density_max 1.639
_refine_diff_density_min -1.077
_refine_diff_density_rms 0.135
_refine_ls_extinction_method none
_refine_ls_goodness_of_fit_ref 1.048
_refine_ls_hydrogen_treatment constr
_refine_ls_matrix_type full
_refine_ls_number_parameters 227
_refine_ls_number_reflns 2432
_refine_ls_number_restraints 0
_refine_ls_restrained_S_all 1.048
_refine_ls_R_factor_all 0.0333
_refine_ls_R_factor_gt 0.0251
_refine_ls_shift/su_max 0.001
_refine_ls_shift/su_mean 0.000
_refine_ls_structure_factor_coef Fsqd
_refine_ls_weighting_details 'calc w=1/[\s^2^(Fo^2^)+(0.0329P)^2^+0.1262P] where P=(Fo^2^+2Fc^2^)/3'
_refine_ls_weighting_scheme calc
_refine_ls_wR_factor_gt 0.0610
_refine_ls_wR_factor_ref 0.0639
_reflns_number_gt 2012
_reflns_number_total 2432
_reflns_threshold_expression >2sigma(I)
_cod_data_source_file ic061620psi20060828_112930.cif
_cod_data_source_block 60322d
_cod_depositor_comments
;
The following automatic conversions were performed:
'_symmetry_cell_setting' value 'Monoclinic' changed to 'monoclinic'
according to '/home/saulius/struct/CIF-dictionaries/cif_core.dic'
dictionary named 'cif_core.dic' version 2.4.1 from
2010-06-29.

'_exptl_absorpt_correction_type' value 'MULTI-SCAN' changed
to 'multi-scan' according to
'/home/saulius/struct/CIF-dictionaries/cif_core.dic' dictionary named
'cif_core.dic' version 2.4.1 from 2010-06-29.

Automatic conversion script
Id: cif_fix_enum 1527 2010-12-29 10:47:43Z saulius 

The following automatic conversions were performed:

'_exptl_crystal_density_meas' value 'NONE' was changed to '?' - the
value is perceived as not measured.

Automatic conversion script
Id: cif_fix_values 3008 2015-01-20 13:52:24Z robertas 
;
_cod_original_cell_volume 1386.1(7)
_cod_database_code 4307120

loop_
_symmetry_equiv_pos_as_xyz
'x, y, z'
'-x+1/2, y+1/2, -z+1/2'
'-x, -y, -z'
'x-1/2, -y-1/2, z-1/2'

loop_
_atom_site_label
_atom_site_type_symbol
_atom_site_fract_x
_atom_site_fract_y
_atom_site_fract_z
_atom_site_U_iso_or_equiv
_atom_site_adp_type
_atom_site_occupancy
_atom_site_symmetry_multiplicity
_atom_site_calc_flag
_atom_site_refinement_flags
_atom_site_disorder_assembly
_atom_site_disorder_group
Dy1 Dy 0.455239(18) 0.62789(2) 0.234838(16) 0.01616(10) Uani 1 1 d . . .
O1 O 0.2035(3) 0.2499(3) 0.2179(3) 0.0258(8) Uani 1 1 d . . .
O2 O 0.2902(3) 0.4611(3) 0.2034(3) 0.0247(8) Uani 1 1 d . . .
O3 O 0.3137(3) 0.7249(3) 0.0846(2) 0.0244(8) Uani 1 1 d . . .
O4 O 0.2362(3) 0.9235(3) -0.0001(3) 0.0271(8) Uani 1 1 d . . .
O5 O 0.6960(3) 1.2989(3) 0.1580(3) 0.0248(8) Uani 1 1 d . . .
O6 O 0.8206(3) 1.1185(3) 0.2309(3) 0.0228(8) Uani 1 1 d . . .
O7 O 0.7953(3) 0.1459(4) 0.4917(3) 0.0377(10) Uani 1 1 d . . .
O8 O 0.6492(3) -0.0294(3) 0.4748(3) 0.0332(9) Uani 1 1 d . . .
H8 H 0.7088 -0.0766 0.5075 0.050 Uiso 1 1 calc R . .
N1 N 0.6085(4) 0.3310(4) 0.3866(3) 0.0235(10) Uani 1 1 d . . .
H1 H 0.6794 0.3740 0.4121 0.028 Uiso 1 1 calc R . .
N2 N 0.5075(3) 0.3948(4) 0.3273(3) 0.0230(9) Uani 1 1 d . . .
N3 N 0.5160(4) 0.8603(4) 0.1844(3) 0.0228(9) Uani 1 1 d . . .
N4 N 0.6187(3) 0.9439(4) 0.2148(3) 0.0202(9) Uani 1 1 d . . .
H4 H 0.6850 0.9201 0.2598 0.024 Uiso 1 1 calc R . .
C1 C 0.2946(4) 0.3362(5) 0.2369(4) 0.0191(10) Uani 1 1 d . . .
C2 C 0.4176(4) 0.2908(5) 0.3027(3) 0.0165(10) Uani 1 1 d . . .
C3 C 0.4634(5) 0.1614(5) 0.3480(4) 0.0202(11) Uani 1 1 d . . .
H3 H 0.4205 0.0738 0.3429 0.024 Uiso 1 1 calc R . .
C4 C 0.5859(4) 0.1907(5) 0.4019(4) 0.0207(11) Uani 1 1 d . . .
C5 C 0.6886(5) 0.1002(5) 0.4617(4) 0.0222(11) Uani 1 1 d . . .
C6 C 0.3184(4) 0.8577(5) 0.0622(4) 0.0197(11) Uani 1 1 d . . .
C7 C 0.4345(4) 0.9368(5) 0.1152(4) 0.0186(10) Uani 1 1 d . . .
C8 C 0.4855(4) 1.0703(5) 0.1020(3) 0.0183(10) Uani 1 1 d . . .
H8A H 0.4477 1.1435 0.0597 0.022 Uiso 1 1 calc R . .
C9 C 0.6060(4) 1.0695(5) 0.1666(3) 0.0155(10) Uani 1 1 d . . .
C10 C 0.7157(4) 1.1715(5) 0.1871(3) 0.0178(10) Uani 1 1 d . . .
O9 O 0.5261(3) 0.6963(4) 0.3984(3) 0.0348(9) Uani 1 1 d . . .
H9A H 0.5964 0.6656 0.4342 0.052 Uiso 1 1 d R . .
H9B H 0.5033 0.7804 0.4104 0.052 Uiso 1 1 d R . .
O10 O 0.5018(3) 0.4890(3) 0.1121(2) 0.0269(8) Uani 1 1 d . . .
H10A H 0.5640 0.4304 0.1236 0.040 Uiso 1 1 d R . .
H10B H 0.4363 0.4653 0.0677 0.040 Uiso 1 1 d R . .

loop_
_atom_site_aniso_label
_atom_site_aniso_U_11
_atom_site_aniso_U_22
_atom_site_aniso_U_33
_atom_site_aniso_U_23
_atom_site_aniso_U_13
_atom_site_aniso_U_12
Dy1 0.01064(13) 0.01263(14) 0.02201(15) 0.00058(9) -0.00158(9) -0.00026(8)
O1 0.0155(18) 0.0265(19) 0.031(2) 0.0084(15) -0.0019(16) -0.0087(14)
O2 0.0156(17) 0.0180(18) 0.035(2) 0.0046(15) -0.0025(15) 0.0000(13)
O3 0.0233(19) 0.0157(17) 0.028(2) 0.0040(14) -0.0052(16) -0.0054(14)
O4 0.0186(18) 0.0210(18) 0.033(2) 0.0052(16) -0.0092(16) -0.0006(14)
O5 0.0164(17) 0.0138(18) 0.039(2) 0.0012(15) -0.0029(16) -0.0021(13)
O6 0.0125(17) 0.0209(18) 0.031(2) 0.0015(15) -0.0014(15) 0.0022(13)
O7 0.022(2) 0.034(2) 0.050(3) 0.0162(18) -0.0026(19) 0.0022(16)
O8 0.024(2) 0.0235(19) 0.043(2) 0.0104(17) -0.0087(18) 0.0031(15)
N1 0.011(2) 0.018(2) 0.034(3) 0.0072(18) -0.0070(18) -0.0033(16)
N2 0.014(2) 0.021(2) 0.030(2) 0.0050(18) -0.0038(18) -0.0010(16)
N3 0.014(2) 0.022(2) 0.027(2) 0.0070(18) -0.0044(18) -0.0015(16)
N4 0.0078(19) 0.020(2) 0.026(2) 0.0033(17) -0.0073(17) -0.0037(16)
C1 0.015(2) 0.018(2) 0.024(3) 0.000(2) 0.005(2) -0.0020(19)
C2 0.012(2) 0.016(2) 0.020(3) 0.0024(19) 0.001(2) -0.0007(18)
C3 0.020(3) 0.013(2) 0.026(3) 0.0011(19) 0.002(2) -0.0015(19)
C4 0.014(2) 0.018(2) 0.027(3) 0.003(2) 0.000(2) 0.0011(19)
C5 0.020(3) 0.023(3) 0.021(3) 0.001(2) 0.001(2) 0.000(2)
C6 0.011(2) 0.026(3) 0.021(3) -0.003(2) 0.000(2) -0.0038(19)
C7 0.012(2) 0.019(2) 0.023(3) 0.000(2) 0.001(2) -0.0020(19)
C8 0.016(2) 0.014(2) 0.021(3) 0.0005(19) -0.002(2) 0.0008(19)
C9 0.014(2) 0.010(2) 0.021(3) -0.0004(18) 0.0003(19) 0.0022(17)
C10 0.012(2) 0.020(3) 0.018(3) -0.001(2) -0.001(2) -0.0015(19)
O9 0.027(2) 0.039(2) 0.032(2) -0.0108(18) -0.0061(17) 0.0144(17)
O10 0.0138(17) 0.032(2) 0.030(2) -0.0054(15) -0.0045(15) 0.0042(14)

loop_
_atom_type_symbol
_atom_type_description
_atom_type_scat_dispersion_real
_atom_type_scat_dispersion_imag
_atom_type_scat_source
C C 0.0033 0.0016 'International Tables Vol C Tables 4.2.6.8 and 6.1.1.4'
H H 0.0000 0.0000 'International Tables Vol C Tables 4.2.6.8 and 6.1.1.4'
N N 0.0061 0.0033 'International Tables Vol C Tables 4.2.6.8 and 6.1.1.4'
O O 0.0106 0.0060 'International Tables Vol C Tables 4.2.6.8 and 6.1.1.4'
Dy Dy -0.1892 4.4098 'International Tables Vol C Tables 4.2.6.8 and 6.1.1.4'

loop_
_geom_angle_atom_site_label_1
_geom_angle_atom_site_label_2
_geom_angle_atom_site_label_3
_geom_angle
_geom_angle_site_symmetry_1
_geom_angle_site_symmetry_3
_geom_angle_publ_flag
O1 Dy1 O2 77.61(12) 2 . ?
O1 Dy1 O10 144.57(11) 2 . ?
O2 Dy1 O10 78.03(12) . . ?
O1 Dy1 O9 69.84(12) 2 . ?
O2 Dy1 O9 114.28(13) . . ?
O10 Dy1 O9 144.67(11) . . ?
O1 Dy1 O6 140.22(11) 2 2_645 ?
O2 Dy1 O6 136.01(10) . 2_645 ?
O10 Dy1 O6 73.87(11) . 2_645 ?
O9 Dy1 O6 75.39(12) . 2_645 ?
O1 Dy1 N3 86.00(13) 2 . ?
O2 Dy1 N3 142.49(12) . . ?
O10 Dy1 N3 98.20(13) . . ?
O9 Dy1 N3 90.49(14) . . ?
O6 Dy1 N3 75.41(12) 2_645 . ?
O1 Dy1 O3 74.14(12) 2 . ?
O2 Dy1 O3 78.38(11) . . ?
O10 Dy1 O3 76.05(11) . . ?
O9 Dy1 O3 137.38(12) . . ?
O6 Dy1 O3 124.99(12) 2_645 . ?
N3 Dy1 O3 64.68(11) . . ?
O1 Dy1 N2 110.76(13) 2 . ?
O2 Dy1 N2 65.61(11) . . ?
O10 Dy1 N2 81.54(13) . . ?
O9 Dy1 N2 75.04(13) . . ?
O6 Dy1 N2 77.23(11) 2_645 . ?
N3 Dy1 N2 151.53(13) . . ?
O3 Dy1 N2 140.76(11) . . ?
C1 O1 Dy1 149.8(3) . 2_545 ?
C1 O2 Dy1 126.4(3) . . ?
C6 O3 Dy1 120.9(3) . . ?
C10 O6 Dy1 148.0(3) . 2_655 ?
C5 O8 H8 109.5 . . ?
N2 N1 C4 112.0(4) . . ?
N2 N1 H1 124.0 . . ?
C4 N1 H1 124.0 . . ?
N1 N2 C2 105.4(4) . . ?
N1 N2 Dy1 138.4(3) . . ?
C2 N2 Dy1 115.3(3) . . ?
N4 N3 C7 105.5(4) . . ?
N4 N3 Dy1 133.7(3) . . ?
C7 N3 Dy1 120.7(3) . . ?
N3 N4 C9 111.8(4) . . ?
N3 N4 H4 124.1 . . ?
C9 N4 H4 124.1 . . ?
O1 C1 O2 124.3(4) . . ?
O1 C1 C2 119.3(4) . . ?
O2 C1 C2 116.4(4) . . ?
N2 C2 C3 110.4(4) . . ?
N2 C2 C1 115.7(4) . . ?
C3 C2 C1 133.9(4) . . ?
C4 C3 C2 105.4(4) . . ?
C4 C3 H3 127.3 . . ?
C2 C3 H3 127.3 . . ?
N1 C4 C3 106.8(4) . . ?
N1 C4 C5 119.9(4) . . ?
C3 C4 C5 133.2(4) . . ?
O7 C5 O8 126.5(5) . . ?
O7 C5 C4 121.2(4) . . ?
O8 C5 C4 112.3(4) . . ?
O4 C6 O3 125.7(4) . . ?
O4 C6 C7 118.6(4) . . ?
O3 C6 C7 115.7(4) . . ?
N3 C7 C8 111.1(4) . . ?
N3 C7 C6 115.0(4) . . ?
C8 C7 C6 133.4(4) . . ?
C7 C8 C9 104.2(4) . . ?
C7 C8 H8A 127.9 . . ?
C9 C8 H8A 127.9 . . ?
N4 C9 C8 107.3(4) . . ?
N4 C9 C10 118.7(4) . . ?
C8 C9 C10 133.9(4) . . ?
O6 C10 O5 126.3(4) . . ?
O6 C10 C9 115.3(4) . . ?
O5 C10 C9 118.4(4) . . ?
Dy1 O9 H9A 121.2 . . ?
Dy1 O9 H9B 114.2 . . ?
H9A O9 H9B 116.8 . . ?
Dy1 O10 H10A 121.7 . . ?
Dy1 O10 H10B 113.6 . . ?
H10A O10 H10B 116.6 . . ?

loop_
_geom_bond_atom_site_label_1
_geom_bond_atom_site_label_2
_geom_bond_distance
_geom_bond_site_symmetry_2
_geom_bond_publ_flag
Dy1 O1 2.304(3) 2 ?
Dy1 O2 2.323(3) . ?
Dy1 O10 2.328(3) . ?
Dy1 O9 2.343(4) . ?
Dy1 O6 2.358(3) 2_645 ?
Dy1 N3 2.419(4) . ?
Dy1 O3 2.459(3) . ?
Dy1 N2 2.519(4) . ?
O1 C1 1.246(5) . ?
O1 Dy1 2.304(3) 2_545 ?
O2 C1 1.250(5) . ?
O3 C6 1.278(5) . ?
O4 C6 1.244(6) . ?
O5 C10 1.252(5) . ?
O6 C10 1.250(5) . ?
O6 Dy1 2.358(3) 2_655 ?
O7 C5 1.204(6) . ?
O8 C5 1.306(5) . ?
O8 H8 0.8200 . ?
N1 N2 1.338(5) . ?
N1 C4 1.353(6) . ?
N1 H1 0.8600 . ?
N2 C2 1.354(6) . ?
N3 N4 1.336(5) . ?
N3 C7 1.344(6) . ?
N4 C9 1.341(6) . ?
N4 H4 0.8600 . ?
C1 C2 1.481(6) . ?
C2 C3 1.393(6) . ?
C3 C4 1.381(7) . ?
C3 H3 0.9300 . ?
C4 C5 1.478(6) . ?
C6 C7 1.485(6) . ?
C7 C8 1.390(6) . ?
C8 C9 1.391(6) . ?
C8 H8A 0.9300 . ?
C9 C10 1.491(6) . ?
O9 H9A 0.8500 . ?
O9 H9B 0.8500 . ?
O10 H10A 0.8500 . ?
O10 H10B 0.8500 . ?

loop_
_geom_torsion_atom_site_label_1
_geom_torsion_atom_site_label_2
_geom_torsion_atom_site_label_3
_geom_torsion_atom_site_label_4
_geom_torsion
_geom_torsion_site_symmetry_1
_geom_torsion_site_symmetry_2
_geom_torsion_site_symmetry_3
_geom_torsion_site_symmetry_4
_geom_torsion_publ_flag
O1 Dy1 O2 C1 -123.1(4) 2 . . . ?
O10 Dy1 O2 C1 82.8(4) . . . . ?
O9 Dy1 O2 C1 -62.2(4) . . . . ?
O6 Dy1 O2 C1 31.7(5) 2_645 . . . ?
N3 Dy1 O2 C1 170.7(4) . . . . ?
O3 Dy1 O2 C1 160.8(4) . . . . ?
N2 Dy1 O2 C1 -3.3(4) . . . . ?
O1 Dy1 O3 C6 77.4(4) 2 . . . ?
O2 Dy1 O3 C6 157.7(4) . . . . ?
O10 Dy1 O3 C6 -122.0(4) . . . . ?
O9 Dy1 O3 C6 44.3(4) . . . . ?
O6 Dy1 O3 C6 -63.5(4) 2_645 . . . ?
N3 Dy1 O3 C6 -15.7(3) . . . . ?
N2 Dy1 O3 C6 -179.0(3) . . . . ?
C4 N1 N2 C2 -0.8(5) . . . . ?
C4 N1 N2 Dy1 -169.0(4) . . . . ?
O1 Dy1 N2 N1 -121.3(5) 2 . . . ?
O2 Dy1 N2 N1 173.8(5) . . . . ?
O10 Dy1 N2 N1 93.2(5) . . . . ?
O9 Dy1 N2 N1 -60.1(5) . . . . ?
O6 Dy1 N2 N1 17.9(5) 2_645 . . . ?
N3 Dy1 N2 N1 1.6(7) . . . . ?
O3 Dy1 N2 N1 148.6(4) . . . . ?
O1 Dy1 N2 C2 71.4(4) 2 . . . ?
O2 Dy1 N2 C2 6.5(3) . . . . ?
O10 Dy1 N2 C2 -74.2(3) . . . . ?
O9 Dy1 N2 C2 132.5(4) . . . . ?
O6 Dy1 N2 C2 -149.4(4) 2_645 . . . ?
N3 Dy1 N2 C2 -165.8(3) . . . . ?
O3 Dy1 N2 C2 -18.7(4) . . . . ?
O1 Dy1 N3 N4 114.0(4) 2 . . . ?
O2 Dy1 N3 N4 177.7(4) . . . . ?
O10 Dy1 N3 N4 -101.4(4) . . . . ?
O9 Dy1 N3 N4 44.3(4) . . . . ?
O6 Dy1 N3 N4 -30.5(4) 2_645 . . . ?
O3 Dy1 N3 N4 -171.6(5) . . . . ?
N2 Dy1 N3 N4 -14.0(6) . . . . ?
O1 Dy1 N3 C7 -61.4(4) 2 . . . ?
O2 Dy1 N3 C7 2.2(5) . . . . ?
O10 Dy1 N3 C7 83.2(4) . . . . ?
O9 Dy1 N3 C7 -131.1(4) . . . . ?
O6 Dy1 N3 C7 154.1(4) 2_645 . . . ?
O3 Dy1 N3 C7 13.0(3) . . . . ?
N2 Dy1 N3 C7 170.6(3) . . . . ?
C7 N3 N4 C9 -0.8(5) . . . . ?
Dy1 N3 N4 C9 -176.7(3) . . . . ?
Dy1 O1 C1 O2 -107.2(7) 2_545 . . . ?
Dy1 O1 C1 C2 73.2(7) 2_545 . . . ?
Dy1 O2 C1 O1 -179.9(4) . . . . ?
Dy1 O2 C1 C2 -0.3(6) . . . . ?
N1 N2 C2 C3 0.4(5) . . . . ?
Dy1 N2 C2 C3 171.7(3) . . . . ?
N1 N2 C2 C1 179.6(4) . . . . ?
Dy1 N2 C2 C1 -9.1(5) . . . . ?
O1 C1 C2 N2 -173.7(5) . . . . ?
O2 C1 C2 N2 6.6(6) . . . . ?
O1 C1 C2 C3 5.3(8) . . . . ?
O2 C1 C2 C3 -174.4(5) . . . . ?
N2 C2 C3 C4 0.2(6) . . . . ?
C1 C2 C3 C4 -178.9(5) . . . . ?
N2 N1 C4 C3 0.9(6) . . . . ?
N2 N1 C4 C5 176.9(4) . . . . ?
C2 C3 C4 N1 -0.6(6) . . . . ?
C2 C3 C4 C5 -175.9(5) . . . . ?
N1 C4 C5 O7 -5.3(8) . . . . ?
C3 C4 C5 O7 169.4(6) . . . . ?
N1 C4 C5 O8 175.7(5) . . . . ?
C3 C4 C5 O8 -9.6(8) . . . . ?
Dy1 O3 C6 O4 -164.7(4) . . . . ?
Dy1 O3 C6 C7 16.5(6) . . . . ?
N4 N3 C7 C8 -0.5(6) . . . . ?
Dy1 N3 C7 C8 176.1(3) . . . . ?
N4 N3 C7 C6 173.1(4) . . . . ?
Dy1 N3 C7 C6 -10.3(6) . . . . ?
O4 C6 C7 N3 177.0(4) . . . . ?
O3 C6 C7 N3 -4.0(6) . . . . ?
O4 C6 C7 C8 -11.3(8) . . . . ?
O3 C6 C7 C8 167.7(5) . . . . ?
N3 C7 C8 C9 1.4(5) . . . . ?
C6 C7 C8 C9 -170.5(5) . . . . ?
N3 N4 C9 C8 1.7(5) . . . . ?
N3 N4 C9 C10 -176.0(4) . . . . ?
C7 C8 C9 N4 -1.8(5) . . . . ?
C7 C8 C9 C10 175.4(5) . . . . ?
Dy1 O6 C10 O5 -24.0(10) 2_655 . . . ?
Dy1 O6 C10 C9 154.4(4) 2_655 . . . ?
N4 C9 C10 O6 15.9(6) . . . . ?
C8 C9 C10 O6 -161.1(5) . . . . ?
N4 C9 C10 O5 -165.5(4) . . . . ?
C8 C9 C10 O5 17.5(8) . . . . ?
